data_2220760
loop_
_publ_author_name
'Huang, Chun-De'
'Huang, Jie-Xuan'
'Wu, Yi-Yi'
'Lian, Ying-Yang'
'Zeng, Rong-Hua'

_publ_section_title
;Poly[[aqua(\m~2~-oxalato)(\m~2~-2-oxidopyridinium-3-carboxylato)dysprosium(III)]
 monohydrate]
;
_journal_coeditor_code DN2421
_journal_issue 2
_journal_name_full 'Acta Crystallographica Section E'
_journal_page_first m177
_journal_page_last m178
_journal_paper_doi 10.1107/S1600536809000580
_journal_volume 65
_journal_year 2009
_chemical_formula_iupac '[Dy (C6 H4 N O3) (C2 O4) (H2 O)], H2 O'
_chemical_formula_moiety 'C8 H6 Dy N O8, H2 O'
_chemical_formula_sum 'C8 H8 Dy N O9'
_chemical_formula_weight 424.65
_chemical_name_systematic
;
Poly[[aqua(\m~2~-oxalato)(\m~2~-2-oxidopyridinium-3-
carboxylato)dysprosium(III)] monohydrate]
;
_space_group_IT_number 2
_symmetry_cell_setting triclinic
_symmetry_space_group_name_Hall '-P 1'
_symmetry_space_group_name_H-M 'P -1'
_atom_sites_solution_hydrogens geom
_atom_sites_solution_primary direct
_atom_sites_solution_secondary difmap
_audit_creation_method SHELXL-97
_cell_angle_alpha 71.906(2)
_cell_angle_beta 78.800(3)
_cell_angle_gamma 80.305(2)
_cell_formula_units_Z 2
_cell_length_a 6.5359(15)
_cell_length_b 9.561(2)
_cell_length_c 9.734(2)
_cell_measurement_reflns_used 6377
_cell_measurement_temperature 296(2)
_cell_measurement_theta_max 28.00
_cell_measurement_theta_min 1.66
_cell_volume 563.4(2)
_computing_cell_refinement 'SAINT (Bruker, 2004)'
_computing_data_collection 'APEX2 (Bruker, 2004)'
_computing_data_reduction 'SAINT (Bruker, 2004)'
_computing_molecular_graphics 'ORTEPIII (Burnett & Johnson, 1996) and PLATON (Spek, 2003'
_computing_publication_material 'SHELXL97 (Sheldrick, 2008)'
_computing_structure_refinement 'SHELXL97 (Sheldrick, 2008)'
_computing_structure_solution 'SHELXS97 (Sheldrick, 2008)'
_diffrn_ambient_temperature 296(2)
_diffrn_measured_fraction_theta_full 0.984
_diffrn_measured_fraction_theta_max 0.984
_diffrn_measurement_device_type 'Bruker APEXII area-detector'
_diffrn_measurement_method '\f and \w'
_diffrn_radiation_monochromator graphite
_diffrn_radiation_source 'fine-focus sealed tube'
_diffrn_radiation_type MoK\a
_diffrn_radiation_wavelength 0.71073
_diffrn_reflns_av_R_equivalents 0.0211
_diffrn_reflns_av_sigmaI/netI 0.0393
_diffrn_reflns_limit_h_max 7
_diffrn_reflns_limit_h_min -7
_diffrn_reflns_limit_k_max 9
_diffrn_reflns_limit_k_min -11
_diffrn_reflns_limit_l_max 7
_diffrn_reflns_limit_l_min -11
_diffrn_reflns_number 2926
_diffrn_reflns_theta_full 25.20
_diffrn_reflns_theta_max 25.20
_diffrn_reflns_theta_min 2.23
_diffrn_standards_number 0
_exptl_absorpt_coefficient_mu 6.678
_exptl_absorpt_correction_T_max 0.4549
_exptl_absorpt_correction_T_min 0.3965
_exptl_absorpt_correction_type multi-scan
_exptl_absorpt_process_details '(APEX2; Bruker, 2004)'
_exptl_crystal_colour colourless
_exptl_crystal_density_diffrn 2.503
_exptl_crystal_density_method 'not measured'
_exptl_crystal_description block
_exptl_crystal_F_000 402
_exptl_crystal_size_max 0.17
_exptl_crystal_size_mid 0.16
_exptl_crystal_size_min 0.14
_refine_diff_density_max 2.290
_refine_diff_density_min -1.547
_refine_ls_extinction_method none
_refine_ls_goodness_of_fit_ref 1.088
_refine_ls_hydrogen_treatment constr
_refine_ls_matrix_type full
_refine_ls_number_parameters 172
_refine_ls_number_reflns 2003
_refine_ls_number_restraints 0
_refine_ls_restrained_S_all 1.088
_refine_ls_R_factor_all 0.0324
_refine_ls_R_factor_gt 0.0302
_refine_ls_shift/su_max 0.001
_refine_ls_shift/su_mean 0.000
_refine_ls_structure_factor_coef Fsqd
_refine_ls_weighting_details 'calc w=1/[\s^2^(Fo^2^)+(0.0379P)^2^+2.6561P] where P=(Fo^2^+2Fc^2^)/3'
_refine_ls_weighting_scheme calc
_refine_ls_wR_factor_gt 0.0762
_refine_ls_wR_factor_ref 0.0771
_reflns_number_gt 1888
_reflns_number_total 2003
_reflns_threshold_expression I>2\s(I)
_cod_data_source_file dn2421.cif
_cod_data_source_block I
_cod_depositor_comments
;
The following automatic conversions were performed:
'_symmetry_cell_setting' value 'Triclinic' changed to 'triclinic'
according to '/home/saulius/struct/CIF-dictionaries/cif_core.dic'
dictionary named 'cif_core.dic' version 2.4.1 from 2010-06-29.

Automatic conversion script
Id: cif_fix_enum 1527 2010-12-29 10:47:43Z saulius 

The following automatic conversions were performed:

'_symmetry_cell_setting' value 'Triclinic' changed to 'triclinic'
according to /home/saulius/struct/CIF-dictionaries/cif_core.dic
dictionary named 'cif_core.dic' version 2.4.1 from 2010-06-29.

Automatic conversion script
Id: cif_fix_values 1715 2011-07-08 13:25:40Z adriana 
;
_cod_database_code 2220760
_cod_database_fobs_code 2220760

loop_
_symmetry_equiv_pos_as_xyz
'x, y, z'
'-x, -y, -z'

loop_
_atom_site_type_symbol
_atom_site_label
_atom_site_fract_x
_atom_site_fract_y
_atom_site_fract_z
_atom_site_U_iso_or_equiv
_atom_site_adp_type
_atom_site_calc_flag
_atom_site_refinement_flags
_atom_site_occupancy
_atom_site_disorder_assembly
_atom_site_disorder_group
Dy Dy1 0.59123(5) 0.79001(3) 0.80042(3) 0.01511(12) Uani d . 1 . .
O O4 0.3353(7) 0.8866(5) 0.6354(5) 0.0200(10) Uani d . 1 . .
O O1 0.7142(8) 0.5573(5) 0.9516(5) 0.0228(10) Uani d . 1 . .
O O7 0.5714(9) 0.9762(6) 1.1684(5) 0.0332(13) Uani d . 1 . .
C C6 0.7318(12) 0.4932(8) 0.6786(8) 0.0255(15) Uani d . 1 . .
O O3 0.6553(9) 0.6282(5) 0.6621(5) 0.0276(11) Uani d . 1 . .
C C8 0.5595(11) 0.9416(7) 1.0579(7) 0.0205(14) Uani d . 1 . .
O O6 0.6333(8) 0.8228(5) 1.0278(5) 0.0278(11) Uani d . 1 . .
C C7 0.3857(10) 0.9806(7) 0.5168(7) 0.0162(13) Uani d . 1 . .
O O5 0.2701(8) 1.0470(5) 0.4234(5) 0.0243(11) Uani d . 1 . .
C C1 0.7310(10) 0.4252(8) 0.9513(7) 0.0204(14) Uani d . 1 . .
N N1 0.7737(11) 0.4446(7) 0.5575(7) 0.0350(15) Uani d . 1 . .
H H1 0.7413 0.5052 0.4768 0.042 Uiso calc R 1 . .
C C2 0.7787(11) 0.3863(7) 0.8109(7) 0.0222(14) Uani d . 1 . .
C C3 0.8671(14) 0.2456(9) 0.8087(9) 0.0353(18) Uani d . 1 . .
H H3 0.8970 0.1760 0.8954 0.042 Uiso calc R 1 . .
C C5 0.8633(15) 0.3065(10) 0.5567(10) 0.044(2) Uani d . 1 . .
H H5 0.8909 0.2816 0.4693 0.053 Uiso calc R 1 . .
C C4 0.9127(16) 0.2052(10) 0.6788(10) 0.051(3) Uani d . 1 . .
H H4 0.9756 0.1107 0.6775 0.061 Uiso calc R 1 . .
O O2 0.7138(8) 0.3183(5) 1.0690(5) 0.0232(10) Uani d . 1 . .
O O1W 0.9535(9) 0.7979(7) 0.7825(6) 0.0398(14) Uani d . 1 . .
H H1W 1.0327 0.7410 0.8417 0.060 Uiso d R 1 . .
H H2W 1.0234 0.8615 0.7177 0.060 Uiso d R 1 . .
O O2W 0.7275(12) 0.5642(8) 0.2640(7) 0.0591(19) Uani d . 1 . .
H H3W 0.6854 0.6442 0.2877 0.089 Uiso d R 1 . .
H H4W 0.7313 0.5812 0.1725 0.089 Uiso d R 1 . .

loop_
_atom_site_aniso_label
_atom_site_aniso_U_11
_atom_site_aniso_U_22
_atom_site_aniso_U_33
_atom_site_aniso_U_12
_atom_site_aniso_U_13
_atom_site_aniso_U_23
Dy1 0.01446(19) 0.01602(18) 0.01286(17) -0.00079(12) -0.00214(11) -0.00175(12)
O4 0.018(3) 0.023(2) 0.015(2) -0.007(2) -0.0030(18) 0.0031(18)
O1 0.029(3) 0.020(2) 0.017(2) -0.001(2) -0.0044(19) -0.0022(19)
O7 0.046(4) 0.029(3) 0.027(3) 0.009(2) -0.018(2) -0.011(2)
C6 0.027(4) 0.026(4) 0.024(4) -0.006(3) 0.000(3) -0.009(3)
O3 0.038(3) 0.025(3) 0.019(2) 0.003(2) -0.007(2) -0.008(2)
C8 0.018(4) 0.019(3) 0.022(3) 0.000(3) -0.002(3) -0.004(3)
O6 0.035(3) 0.023(3) 0.026(3) 0.008(2) -0.013(2) -0.009(2)
C7 0.012(4) 0.016(3) 0.018(3) 0.002(3) 0.000(2) -0.004(3)
O5 0.019(3) 0.027(3) 0.021(2) -0.006(2) -0.0065(19) 0.005(2)
C1 0.008(3) 0.027(4) 0.022(3) -0.006(3) -0.001(2) 0.000(3)
N1 0.041(4) 0.037(4) 0.028(3) -0.004(3) 0.001(3) -0.015(3)
C2 0.016(4) 0.022(3) 0.027(4) -0.003(3) 0.001(3) -0.007(3)
C3 0.036(5) 0.029(4) 0.038(4) -0.006(4) 0.003(4) -0.009(3)
C5 0.048(6) 0.049(5) 0.041(5) -0.006(4) 0.006(4) -0.029(4)
C4 0.063(7) 0.034(5) 0.053(6) -0.001(5) 0.009(5) -0.021(4)
O2 0.019(3) 0.021(2) 0.022(2) -0.001(2) -0.0043(19) 0.0049(19)
O1W 0.022(3) 0.054(4) 0.029(3) -0.010(3) -0.009(2) 0.015(3)
O2W 0.067(5) 0.070(5) 0.039(4) -0.019(4) -0.015(3) -0.004(3)

loop_
_atom_type_symbol
_atom_type_description
_atom_type_scat_dispersion_real
_atom_type_scat_dispersion_imag
_atom_type_scat_source
C C 0.0033 0.0016 'International Tables Vol C Tables 4.2.6.8 and 6.1.1.4'
H H 0.0000 0.0000 'International Tables Vol C Tables 4.2.6.8 and 6.1.1.4'
N N 0.0061 0.0033 'International Tables Vol C Tables 4.2.6.8 and 6.1.1.4'
O O 0.0106 0.0060 'International Tables Vol C Tables 4.2.6.8 and 6.1.1.4'
Dy Dy -0.1892 4.4098 'International Tables Vol C Tables 4.2.6.8 and 6.1.1.4'

loop_
_geom_angle_atom_site_label_1
_geom_angle_atom_site_label_2
_geom_angle_atom_site_label_3
_geom_angle_site_symmetry_1
_geom_angle_site_symmetry_3
_geom_angle
_geom_angle_publ_flag
O3 Dy1 O1W . . 90.9(2) ?
O3 Dy1 O2 . 2_667 90.55(18) ?
O1W Dy1 O2 . 2_667 148.35(17) ?
O3 Dy1 O1 . . 73.20(16) ?
O1W Dy1 O1 . . 75.35(18) ?
O2 Dy1 O1 2_667 . 74.84(16) ?
O3 Dy1 O5 . 2_676 81.96(17) ?
O1W Dy1 O5 . 2_676 67.74(17) ?
O2 Dy1 O5 2_667 2_676 143.60(16) ?
O1 Dy1 O5 . 2_676 134.77(17) ?
O3 Dy1 O7 . 2_677 148.30(17) ?
O1W Dy1 O7 . 2_677 105.1(2) ?
O2 Dy1 O7 2_667 2_677 89.70(19) ?
O1 Dy1 O7 . 2_677 136.90(16) ?
O5 Dy1 O7 2_676 2_677 79.21(18) ?
O3 Dy1 O6 . . 144.68(17) ?
O1W Dy1 O6 . . 75.02(19) ?
O2 Dy1 O6 2_667 . 85.84(17) ?
O1 Dy1 O6 . . 71.95(16) ?
O5 Dy1 O6 2_676 . 119.90(17) ?
O7 Dy1 O6 2_677 . 66.91(16) ?
O3 Dy1 O4 . . 77.17(17) ?
O1W Dy1 O4 . . 135.23(16) ?
O2 Dy1 O4 2_667 . 75.68(15) ?
O1 Dy1 O4 . . 137.50(15) ?
O5 Dy1 O4 2_676 . 67.92(15) ?
O7 Dy1 O4 2_677 . 72.20(16) ?
O6 Dy1 O4 . . 134.95(16) ?
C7 O4 Dy1 . . 118.2(4) ?
C1 O1 Dy1 . . 136.4(4) ?
C8 O7 Dy1 . 2_677 120.8(4) ?
O3 C6 N1 . . 117.2(6) ?
O3 C6 C2 . . 127.0(6) ?
N1 C6 C2 . . 115.8(7) ?
C6 O3 Dy1 . . 136.4(4) ?
O7 C8 O6 . . 127.9(6) ?
O7 C8 C8 . 2_677 116.5(7) ?
O6 C8 C8 . 2_677 115.6(7) ?
C8 O6 Dy1 . . 120.2(4) ?
O5 C7 O4 . . 126.4(6) ?
O5 C7 C7 . 2_676 116.8(7) ?
O4 C7 C7 . 2_676 116.8(7) ?
C7 O5 Dy1 . 2_676 120.1(4) ?
O1 C1 O2 . . 122.5(6) ?
O1 C1 C2 . . 120.4(6) ?
O2 C1 C2 . . 117.1(6) ?
C5 N1 C6 . . 123.9(7) ?
C5 N1 H1 . . 118.0 ?
C6 N1 H1 . . 118.0 ?
C3 C2 C6 . . 119.6(7) ?
C3 C2 C1 . . 119.9(7) ?
C6 C2 C1 . . 120.5(6) ?
C2 C3 C4 . . 121.4(8) ?
C2 C3 H3 . . 119.3 ?
C4 C3 H3 . . 119.3 ?
C4 C5 N1 . . 121.4(8) ?
C4 C5 H5 . . 119.3 ?
N1 C5 H5 . . 119.3 ?
C5 C4 C3 . . 117.9(8) ?
C5 C4 H4 . . 121.0 ?
C3 C4 H4 . . 121.0 ?
C1 O2 Dy1 . 2_667 128.1(4) ?
Dy1 O1W H1W . . 125.7 ?
Dy1 O1W H2W . . 124.6 ?
H1W O1W H2W . . 109.7 ?
H3W O2W H4W . . 109.6 ?

loop_
_geom_bond_atom_site_label_1
_geom_bond_atom_site_label_2
_geom_bond_site_symmetry_2
_geom_bond_distance
_geom_bond_publ_flag
Dy1 O3 . 2.289(5) ?
Dy1 O1W . 2.352(5) ?
Dy1 O2 2_667 2.357(5) ?
Dy1 O1 . 2.364(4) ?
Dy1 O5 2_676 2.366(4) ?
Dy1 O7 2_677 2.391(5) ?
Dy1 O6 . 2.402(5) ?
Dy1 O4 . 2.415(4) ?
O4 C7 . 1.247(8) ?
O1 C1 . 1.250(8) ?
O7 C8 . 1.239(8) ?
C6 O3 . 1.275(9) ?
C6 N1 . 1.361(9) ?
C6 C2 . 1.424(10) ?
C8 O6 . 1.255(8) ?
C8 C8 2_677 1.547(13) ?
C7 O5 . 1.244(8) ?
C7 C7 2_676 1.549(12) ?
C1 O2 . 1.277(8) ?
C1 C2 . 1.488(9) ?
N1 C5 . 1.353(11) ?
N1 H1 . 0.8600 ?
C2 C3 . 1.377(11) ?
C3 C4 . 1.398(12) ?
C3 H3 . 0.9300 ?
C5 C4 . 1.336(13) ?
C5 H5 . 0.9300 ?
C4 H4 . 0.9300 ?
O1W H1W . 0.8500 ?
O1W H2W . 0.8490 ?
O2W H3W . 0.8534 ?
O2W H4W . 0.8503 ?

loop_
_geom_hbond_atom_site_label_D
_geom_hbond_atom_site_label_H
_geom_hbond_atom_site_label_A
_geom_hbond_site_symmetry_A
_geom_hbond_distance_DH
_geom_hbond_distance_HA
_geom_hbond_distance_DA
_geom_hbond_angle_DHA
N1 H1 O2W . 0.86 1.99 2.785(9) 153.9
O1W H1W O2 2_767 0.85 1.94 2.732(7) 154.8
O1W H2W O4 1_655 0.85 2.07 2.751(7) 137.4
O2W H4W O1 1_554 0.85 2.26 3.080(8) 162.9
O2W H4W O6 1_554 0.85 2.36 2.878(8) 119.9
